data_7207142
loop_
_publ_author_name
'Kong, Guo-Qiang'
'Wu, Chuan-De'

_publ_section_title
;
 Five coordination networks based on zwitterionic ligands: synthesis,
 crystal structures and optical properties
;
_journal_issue 3
_journal_name_full CrystEngComm
_journal_page_first 847
_journal_paper_doi 10.1039/c1ce06052j
_journal_volume 14
_journal_year 2012
_chemical_formula_sum 'C11 H23 Cd N3 O14'
_chemical_formula_weight 533.72
_chemical_name_systematic
;
?
;
_space_group_IT_number 20
_symmetry_cell_setting orthorhombic
_symmetry_space_group_name_Hall 'C 2c 2'
_symmetry_space_group_name_H-M 'C 2 2 21'
_atom_sites_solution_hydrogens geom
_atom_sites_solution_primary direct
_atom_sites_solution_secondary difmap
_audit_creation_method SHELXL-97
_cell_angle_alpha 90.00
_cell_angle_beta 90.00
_cell_angle_gamma 90.00
_cell_formula_units_Z 8
_cell_length_a 4.7998(19)
_cell_length_b 23.277(18)
_cell_length_c 30.22(2)
_cell_measurement_reflns_used 6778
_cell_measurement_temperature 293(2)
_cell_measurement_theta_max 25.21
_cell_measurement_theta_min 3.75
_cell_volume 3376(4)
_computing_cell_refinement 'CrysAlisPro (Oxford Diffraction Ltd., 2010)'
_computing_data_collection 'CrysAlisPro (Oxford Diffraction Ltd., 2010)'
_computing_data_reduction 'CrysAlisPro (Oxford Diffraction Ltd., 2010)'
_computing_structure_refinement 'SHELXL-97 (Sheldrick, 1997)'
_computing_structure_solution 'SHELXS-97 (Sheldrick, 1990)'
_diffrn_ambient_temperature 293(2)
_diffrn_detector_area_resol_mean 10.3592
_diffrn_measured_fraction_theta_full 0.980
_diffrn_measured_fraction_theta_max 0.980
_diffrn_measurement_device_type 'Xcalibur, Atlas, Gemini ultra'
_diffrn_measurement_method '\w scans'
_diffrn_radiation_monochromator graphite
_diffrn_radiation_source 'fine-focus sealed tube'
_diffrn_radiation_type MoK\a
_diffrn_radiation_wavelength 0.71073
_diffrn_reflns_av_R_equivalents 0.0590
_diffrn_reflns_av_sigmaI/netI 0.0977
_diffrn_reflns_limit_h_max 5
_diffrn_reflns_limit_h_min -5
_diffrn_reflns_limit_k_max 21
_diffrn_reflns_limit_k_min -27
_diffrn_reflns_limit_l_max 36
_diffrn_reflns_limit_l_min -30
_diffrn_reflns_number 6778
_diffrn_reflns_theta_full 25.21
_diffrn_reflns_theta_max 25.21
_diffrn_reflns_theta_min 3.75
_diffrn_standards_interval_count none
_diffrn_standards_interval_time none
_diffrn_standards_number none
_exptl_absorpt_coefficient_mu 1.383
_exptl_absorpt_correction_T_max 0.946
_exptl_absorpt_correction_T_min 0.890
_exptl_absorpt_correction_type empirical
_exptl_absorpt_process_details CrysAlisPro
_exptl_crystal_colour colorless
_exptl_crystal_density_diffrn 2.100
_exptl_crystal_density_method 'not measured'
_exptl_crystal_description block
_exptl_crystal_F_000 2160
_exptl_crystal_size_max 0.38
_exptl_crystal_size_mid 0.07
_exptl_crystal_size_min 0.04
_platon_squeeze_details
;
;
_refine_diff_density_max 0.549
_refine_diff_density_min -1.688
_refine_diff_density_rms 0.134
_refine_ls_abs_structure_details 'Flack H D (1983), Acta Cryst. A39, 876-881'
_refine_ls_abs_structure_Flack 0.08(12)
_refine_ls_extinction_method none
_refine_ls_goodness_of_fit_ref 1.067
_refine_ls_hydrogen_treatment constr
_refine_ls_matrix_type full
_refine_ls_number_parameters 169
_refine_ls_number_reflns 2988
_refine_ls_number_restraints 18
_refine_ls_restrained_S_all 1.067
_refine_ls_R_factor_all 0.1411
_refine_ls_R_factor_gt 0.0882
_refine_ls_shift/su_max 0.000
_refine_ls_shift/su_mean 0.000
_refine_ls_structure_factor_coef Fsqd
_refine_ls_weighting_details 'calc w=1/[\s^2^(Fo^2^)+(0.0979P)^2^+28.4023P] where P=(Fo^2^+2Fc^2^)/3'
_refine_ls_weighting_scheme calc
_refine_ls_wR_factor_gt 0.2066
_refine_ls_wR_factor_ref 0.2357
_reflns_number_gt 1735
_reflns_number_total 2988
_reflns_threshold_expression >2sigma(I)
_cod_data_source_file c1ce06052j.txt
_cod_data_source_block New1
_cod_original_sg_symbol_H-M C222(1)
_cod_database_code 7207142

loop_
_symmetry_equiv_pos_as_xyz
'x, y, z'
'-x, -y, z+1/2'
'-x, y, -z+1/2'
'x, -y, -z'
'x+1/2, y+1/2, z'
'-x+1/2, -y+1/2, z+1/2'
'-x+1/2, y+1/2, -z+1/2'
'x+1/2, -y+1/2, -z'

loop_
_atom_site_label
_atom_site_type_symbol
_atom_site_fract_x
_atom_site_fract_y
_atom_site_fract_z
_atom_site_U_iso_or_equiv
_atom_site_adp_type
_atom_site_occupancy
_atom_site_symmetry_multiplicity
_atom_site_calc_flag
_atom_site_refinement_flags
Cd1 Cd 0.8239(2) 0.46278(4) 0.15223(7) 0.1111(8) Uani 1 1 d .
O1 O 1.4190(18) 0.5013(4) 0.1563(5) 0.088(4) Uani 1 1 d .
O2 O 1.0298(19) 0.5492(4) 0.1415(6) 0.107(5) Uani 1 1 d .
O3 O 1.0620(17) 0.8809(3) 0.1493(4) 0.062(3) Uani 1 1 d .
O4 O 1.325(2) 0.8224(4) 0.1065(4) 0.063(3) Uani 1 1 d .
O5 O 1.049(5) 0.4269(8) 0.0928(6) 0.163(9) Uani 1 1 d .
O6 O 1.095(3) 0.4106(7) 0.2025(4) 0.110(5) Uani 1 1 d .
N1 N 1.273(2) 0.6487(4) 0.1218(3) 0.041(3) Uani 1 1 d .
N2 N 1.038(2) 0.7274(4) 0.1304(4) 0.041(3) Uani 1 1 d .
C1 C 1.293(3) 0.5452(5) 0.1465(9) 0.106(8) Uani 1 1 d .
C2 C 1.455(3) 0.5993(6) 0.1312(8) 0.089(7) Uani 1 1 d .
H2A H 1.5870 0.6099 0.1540 0.106 Uiso 1 1 calc R
H2B H 1.5596 0.5899 0.1047 0.106 Uiso 1 1 calc R
C3 C 1.1183(16) 0.6539(3) 0.0847(3) 0.035(3) Uani 1 1 d GU
C4 C 1.082(2) 0.6220(3) 0.0463(3) 0.102(8) Uani 1 1 d G
H4A H 1.1824 0.5884 0.0420 0.122 Uiso 1 1 calc R
C5 C 0.894(2) 0.6405(4) 0.0142(3) 0.084(6) Uani 1 1 d G
H5A H 0.8697 0.6191 -0.0115 0.100 Uiso 1 1 calc R
C6 C 0.744(2) 0.6908(4) 0.0206(2) 0.051(4) Uani 1 1 d GU
H6A H 0.6183 0.7031 -0.0009 0.061 Uiso 1 1 calc R
C7 C 0.7803(18) 0.7227(3) 0.0590(3) 0.059(4) Uani 1 1 d G
H7A H 0.6796 0.7564 0.0633 0.070 Uiso 1 1 calc R
C8 C 0.9677(18) 0.7043(3) 0.0911(2) 0.041(3) Uani 1 1 d G
C9 C 1.219(3) 0.6936(5) 0.1487(7) 0.071(5) Uani 1 1 d .
H9A H 1.3000 0.6994 0.1763 0.085 Uiso 1 1 calc R
C10 C 0.947(2) 0.7828(4) 0.1482(3) 0.024(2) Uani 1 1 d U
H10A H 0.9510 0.7814 0.1803 0.029 Uiso 1 1 calc R
H10B H 0.7558 0.7899 0.1391 0.029 Uiso 1 1 calc R
C11 C 1.131(3) 0.8318(5) 0.1322(5) 0.041(3) Uani 1 1 d .

loop_
_atom_site_aniso_label
_atom_site_aniso_U_11
_atom_site_aniso_U_22
_atom_site_aniso_U_33
_atom_site_aniso_U_23
_atom_site_aniso_U_13
_atom_site_aniso_U_12
Cd1 0.0358(6) 0.0238(5) 0.274(2) -0.0037(9) 0.0326(9) 0.0019(5)
O1 0.042(5) 0.031(5) 0.191(13) 0.002(7) -0.010(8) 0.004(4)
O2 0.025(5) 0.028(5) 0.267(17) 0.007(8) 0.011(8) -0.005(4)
O3 0.034(4) 0.024(4) 0.127(8) -0.011(5) 0.012(6) 0.008(3)
O4 0.059(6) 0.041(5) 0.091(7) -0.001(5) 0.007(7) -0.011(5)
O5 0.20(2) 0.164(15) 0.122(12) -0.049(11) 0.015(14) -0.120(16)
O6 0.100(11) 0.150(12) 0.081(9) -0.006(8) 0.013(8) -0.072(10)
N1 0.045(7) 0.033(5) 0.046(6) 0.003(5) 0.007(6) -0.007(5)
N2 0.047(6) 0.017(4) 0.057(7) 0.001(5) 0.013(6) 0.009(5)
C1 0.046(8) 0.020(6) 0.25(2) 0.011(12) 0.006(14) 0.000(6)
C2 0.040(8) 0.034(7) 0.19(2) 0.034(10) -0.005(11) 0.004(6)
C3 0.043(6) 0.038(5) 0.024(6) 0.002(5) 0.025(5) -0.003(5)
C4 0.088(14) 0.064(11) 0.153(19) -0.048(13) 0.065(15) -0.024(10)
C5 0.091(15) 0.075(12) 0.086(13) -0.006(10) 0.003(11) -0.016(10)
C6 0.075(8) 0.065(7) 0.013(5) 0.000(5) 0.000(6) -0.008(6)
C7 0.070(10) 0.058(8) 0.048(8) 0.009(7) 0.002(8) -0.006(8)
C8 0.041(7) 0.052(7) 0.032(8) 0.010(6) 0.016(7) 0.010(6)
C9 0.046(8) 0.020(6) 0.147(15) -0.012(9) -0.033(11) -0.005(5)
C10 0.041(5) 0.029(4) 0.002(4) -0.002(4) 0.000(5) -0.002(4)
C11 0.026(6) 0.037(7) 0.061(9) -0.006(6) 0.001(6) 0.012(5)

loop_
_atom_type_symbol
_atom_type_description
_atom_type_scat_dispersion_real
_atom_type_scat_dispersion_imag
_atom_type_scat_source
C C 0.0033 0.0016 'International Tables Vol C Tables 4.2.6.8 and 6.1.1.4'
H H 0.0000 0.0000 'International Tables Vol C Tables 4.2.6.8 and 6.1.1.4'
N N 0.0061 0.0033 'International Tables Vol C Tables 4.2.6.8 and 6.1.1.4'
O O 0.0106 0.0060 'International Tables Vol C Tables 4.2.6.8 and 6.1.1.4'
Cd Cd -0.8075 1.2024 'International Tables Vol C Tables 4.2.6.8 and 6.1.1.4'

loop_
_geom_angle_atom_site_label_1
_geom_angle_atom_site_label_2
_geom_angle_atom_site_label_3
_geom_angle
_geom_angle_site_symmetry_1
_geom_angle_site_symmetry_3
O1 Cd1 O5 129.4(7) 1_455 .
O1 Cd1 O2 91.8(3) 1_455 .
O5 Cd1 O2 90.4(6) . .
O1 Cd1 O3 81.5(3) 1_455 5_445
O5 Cd1 O3 85.6(5) . 5_445
O2 Cd1 O3 167.3(5) . 5_445
O1 Cd1 O6 133.1(5) 1_455 .
O5 Cd1 O6 93.4(7) . .
O2 Cd1 O6 108.1(5) . .
O3 Cd1 O6 84.2(4) 5_445 .
C1 O1 Cd1 141.6(11) . 1_655
C1 O2 Cd1 110.6(9) . .
C11 O3 Cd1 127.6(8) . 5
C9 N1 C3 108.8(11) . .
C9 N1 C2 127.2(14) . .
C3 N1 C2 123.8(12) . .
C9 N2 C8 107.5(11) . .
C9 N2 C10 125.5(12) . .
C8 N2 C10 126.8(9) . .
O1 C1 O2 125.4(13) . .
O1 C1 C2 120.1(13) . .
O2 C1 C2 113.8(15) . .
N1 C2 C1 113.3(12) . .
N1 C3 C4 135.6(7) . .
N1 C3 C8 104.4(7) . .
C4 C3 C8 120.0 . .
C5 C4 C3 120.0 . .
C6 C5 C4 120.0 . .
C7 C6 C5 120.0 . .
C6 C7 C8 120.0 . .
N2 C8 C7 130.8(7) . .
N2 C8 C3 109.2(7) . .
C7 C8 C3 120.0 . .
N2 C9 N1 110.1(14) . .
N2 C10 C11 111.6(9) . .
O4 C11 O3 126.9(12) . .
O4 C11 C10 120.4(10) . .
O3 C11 C10 112.7(10) . .

loop_
_geom_bond_atom_site_label_1
_geom_bond_atom_site_label_2
_geom_bond_distance
_geom_bond_site_symmetry_2
Cd1 O1 2.144(9) 1_455
Cd1 O5 2.257(19) .
Cd1 O2 2.264(9) .
Cd1 O3 2.284(8) 5_445
Cd1 O6 2.340(16) .
O1 C1 1.224(17) .
O1 Cd1 2.144(9) 1_655
O2 C1 1.275(18) .
O3 C11 1.299(14) .
O3 Cd1 2.284(8) 5
O4 C11 1.233(15) .
N1 C9 1.348(17) .
N1 C3 1.351(13) .
N1 C2 1.469(17) .
N2 C9 1.296(16) .
N2 C8 1.348(12) .
N2 C10 1.464(13) .
C1 C2 1.55(2) .
C3 C4 1.3900 .
C3 C8 1.3900 .
C4 C5 1.3900 .
C5 C6 1.3900 .
C6 C7 1.3900 .
C7 C8 1.3900 .
C10 C11 1.522(16) .

loop_
_platon_squeeze_void_nr
_platon_squeeze_void_average_x
_platon_squeeze_void_average_y
_platon_squeeze_void_average_z
_platon_squeeze_void_volume
_platon_squeeze_void_count_electrons
_platon_squeeze_void_content
1 0.014 0.000 0.000 91 31 ' '
2 -0.143 0.500 0.000 91 31 ' '
3 -0.041 0.166 0.250 169 55 ' '
4 -0.092 0.666 0.250 169 55 ' '
5 -0.059 0.000 0.500 91 30 ' '
6 -0.043 0.500 0.500 91 30 ' '
7 -0.033 0.334 0.750 169 55 ' '
8 -0.058 0.834 0.750 169 55 ' '
